data_7241012
loop_
_publ_author_name
'Jia, Qianfa'
'Lan, Yunfei'
'Ye, Xin'
'Lin, Yinhe'
'Ren, Qiao'

_publ_section_title
;
 Direct access to multi-functionalized benzenes via [4 + 2] annulation of
 \a-cyano-\b-methylenones and \a,\b-unsaturated aldehydes
;
_journal_issue 49
_journal_name_full 'RSC Advances'
_journal_page_first 29171
_journal_page_last 29174
_journal_paper_doi 10.1039/D0RA05251E
_journal_volume 10
_journal_year 2020
_chemical_formula_sum 'C26 H17 N O'
_chemical_formula_weight 359.40
_space_group_crystal_system monoclinic
_space_group_IT_number 14
_space_group_name_Hall '-P 2yn'
_space_group_name_H-M_alt 'P 1 21/n 1'
_atom_sites_solution_hydrogens geom
_audit_creation_method SHELXL-2014
_audit_update_record
;
2019-10-01 deposited with the CCDC.	2020-07-28 downloaded from the CCDC.
;
_cell_angle_alpha 90
_cell_angle_beta 94.3409(10)
_cell_angle_gamma 90
_cell_formula_units_Z 8
_cell_length_a 12.10003(14)
_cell_length_b 12.07847(16)
_cell_length_c 26.6169(3)
_cell_measurement_temperature 293(2)
_cell_volume 3878.90(8)
_computing_structure_refinement 'SHELXL-2014 (Sheldrick, 2014)'
_diffrn_ambient_temperature 293(2)
_diffrn_measured_fraction_theta_full 0.999
_diffrn_measured_fraction_theta_max 0.993
_diffrn_radiation_type CuK\a
_diffrn_radiation_wavelength 1.54184
_diffrn_reflns_av_R_equivalents 0.0382
_diffrn_reflns_av_unetI/netI 0.0149
_diffrn_reflns_Laue_measured_fraction_full 0.999
_diffrn_reflns_Laue_measured_fraction_max 0.993
_diffrn_reflns_limit_h_max 14
_diffrn_reflns_limit_h_min -14
_diffrn_reflns_limit_k_max 14
_diffrn_reflns_limit_k_min -12
_diffrn_reflns_limit_l_max 32
_diffrn_reflns_limit_l_min -32
_diffrn_reflns_number 70860
_diffrn_reflns_point_group_measured_fraction_full 0.999
_diffrn_reflns_point_group_measured_fraction_max 0.993
_diffrn_reflns_theta_full 67.684
_diffrn_reflns_theta_max 72.040
_diffrn_reflns_theta_min 4.021
_exptl_absorpt_coefficient_mu 0.583
_exptl_crystal_density_diffrn 1.231
_exptl_crystal_F_000 1504
_exptl_crystal_size_max 0.480
_exptl_crystal_size_mid 0.460
_exptl_crystal_size_min 0.320
_refine_diff_density_max 0.645
_refine_diff_density_min -0.380
_refine_diff_density_rms 0.040
_refine_ls_extinction_method none
_refine_ls_goodness_of_fit_ref 1.058
_refine_ls_hydrogen_treatment constr
_refine_ls_matrix_type full
_refine_ls_number_parameters 505
_refine_ls_number_reflns 7562
_refine_ls_number_restraints 1
_refine_ls_restrained_S_all 1.058
_refine_ls_R_factor_all 0.0643
_refine_ls_R_factor_gt 0.0611
_refine_ls_shift/su_max 0.001
_refine_ls_shift/su_mean 0.000
_refine_ls_structure_factor_coef Fsqd
_refine_ls_weighting_details 'w=1/[\s^2^(Fo^2^)+(0.0827P)^2^+1.4719P] where P=(Fo^2^+2Fc^2^)/3'
_refine_ls_weighting_scheme calc
_refine_ls_wR_factor_gt 0.1669
_refine_ls_wR_factor_ref 0.1699
_reflns_Friedel_coverage 0.000
_reflns_number_gt 6946
_reflns_number_total 7562
_reflns_threshold_expression 'I > 2\s(I)'
_cod_data_source_file d0ra05251e2.cif
_cod_data_source_block 2019-9-26
_cod_depositor_comments 'Adding full bibliography for 7241012.cif.'
_cod_original_sg_symbol_H-M 'P 21/n'
_cod_database_code 7241012
_shelx_space_group_comment
;
The symmetry employed for this shelxl refinement is uniquely defined
by the following loop, which should always be used as a source of
symmetry information in preference to the above space-group names.
They are only intended as comments.
;
_shelx_estimated_absorpt_t_min 0.767
_shelx_estimated_absorpt_t_max 0.835
_shelxl_version_number 2014-1

loop_
_space_group_symop_operation_xyz
'x, y, z'
'-x+1/2, y+1/2, -z+1/2'
'-x, -y, -z'
'x-1/2, -y-1/2, z-1/2'

loop_
_atom_site_label
_atom_site_type_symbol
_atom_site_fract_x
_atom_site_fract_y
_atom_site_fract_z
_atom_site_U_iso_or_equiv
_atom_site_adp_type
_atom_site_occupancy
_atom_site_site_symmetry_order
_atom_site_calc_flag
_atom_site_refinement_flags_posn
_atom_site_refinement_flags_adp
_atom_site_refinement_flags_occupancy
_atom_site_disorder_assembly
_atom_site_disorder_group
C11 C 0.91733(13) 0.06057(13) 0.08068(6) 0.0405(3) Uani 1 1 d . . . . .
C8 C 0.86544(13) -0.14211(13) 0.06667(6) 0.0416(4) Uani 1 1 d . . . . .
C17 C 1.05616(13) -0.09007(13) 0.07714(6) 0.0417(4) Uani 1 1 d . . . . .
H17 H 1.1103 -0.0358 0.0825 0.050 Uiso 1 1 calc R U . . .
C52 C 1.18160(14) 0.10174(14) 0.17661(6) 0.0446(4) Uani 1 1 d . . . . .
H52 H 1.2205 0.0451 0.1622 0.054 Uiso 1 1 calc R U . . .
C10 C 0.94584(13) -0.05789(13) 0.07476(6) 0.0393(3) Uani 1 1 d . . . . .
C16 C 0.97882(16) 0.14183(15) 0.05826(7) 0.0500(4) Uani 1 1 d . . . . .
H16 H 1.0366 0.1212 0.0391 0.060 Uiso 1 1 calc R U . . .
C25 C 1.00812(14) -0.28215(13) 0.06570(7) 0.0440(4) Uani 1 1 d . . . . .
C18 C 1.08988(13) -0.19915(14) 0.07193(6) 0.0418(4) Uani 1 1 d . . . . .
C6 C 0.80694(14) -0.33925(14) 0.05403(7) 0.0475(4) Uani 1 1 d . . . . .
C43 C 1.15212(15) 0.29654(14) 0.18863(7) 0.0467(4) Uani 1 1 d . . . . .
C34 C 1.04279(14) 0.16089(15) 0.22958(6) 0.0462(4) Uani 1 1 d . . . . .
C45 C 1.21152(14) 0.21025(14) 0.16744(6) 0.0442(4) Uani 1 1 d . . . . .
C33 C 1.09629(14) 0.07347(14) 0.20632(6) 0.0435(4) Uani 1 1 d . . . . .
C31 C 0.95735(18) -0.08097(18) 0.20996(8) 0.0613(5) Uani 1 1 d . . . . .
H31 H 0.9000 -0.0296 0.2090 0.074 Uiso 1 1 calc R U . . .
C7 C 0.89571(13) -0.25388(13) 0.06309(6) 0.0424(4) Uani 1 1 d . . . . .
C9 C 0.74914(15) -0.11335(15) 0.05877(8) 0.0543(4) Uani 1 1 d . . . . .
C46 C 1.30926(15) 0.22907(15) 0.13780(7) 0.0484(4) Uani 1 1 d . . . . .
C36 C 1.06884(14) 0.27210(14) 0.22092(7) 0.0460(4) Uani 1 1 d . . . . .
C12 C 0.83281(16) 0.09398(16) 0.10968(7) 0.0524(4) Uani 1 1 d . . . . .
H12 H 0.7916 0.0412 0.1256 0.063 Uiso 1 1 calc R U . . .
C32 C 1.06684(15) -0.04515(15) 0.21103(6) 0.0474(4) Uani 1 1 d . . . . .
C26 C 1.04251(17) -0.39851(16) 0.05792(9) 0.0645(6) Uani 1 1 d . . . . .
H26 H 1.1045 -0.4050 0.0395 0.077 Uiso 1 1 calc R U . . .
C13 C 0.80932(19) 0.20508(18) 0.11516(9) 0.0653(5) Uani 1 1 d . . . . .
H13 H 0.7523 0.2265 0.1346 0.078 Uiso 1 1 calc R U . . .
C27 C 1.15048(19) -0.12494(16) 0.21305(7) 0.0576(5) Uani 1 1 d . . . . .
H27 H 1.2241 -0.1025 0.2142 0.069 Uiso 1 1 calc R U . . .
C37 C 1.00543(15) 0.36051(15) 0.24580(7) 0.0513(4) Uani 1 1 d . . . . .
C24 C 1.25826(16) -0.30780(17) 0.10341(8) 0.0602(5) Uani 1 1 d . . . . .
H24 H 1.2148 -0.3522 0.1226 0.072 Uiso 1 1 calc R U . . .
C15 C 0.95513(19) 0.25250(16) 0.06412(8) 0.0608(5) Uani 1 1 d . . . . .
H15 H 0.9972 0.3058 0.0491 0.073 Uiso 1 1 calc R U . . .
C14 C 0.8698(2) 0.28440(16) 0.09205(9) 0.0659(6) Uani 1 1 d . . . . .
H14 H 0.8528 0.3590 0.0954 0.079 Uiso 1 1 calc R U . . .
C19 C 1.21017(14) -0.22367(15) 0.07364(7) 0.0475(4) Uani 1 1 d . . . . .
N1 N 0.66509(18) -0.0837(2) 0.04960(11) 0.1047(9) Uani 1 1 d . . . . .
C47 C 1.39483(18) 0.29903(18) 0.15532(8) 0.0619(5) Uani 1 1 d . . . . .
H47 H 1.3879 0.3408 0.1843 0.074 Uiso 1 1 calc R U . . .
C51 C 1.32266(18) 0.16839(19) 0.09447(8) 0.0624(5) Uani 1 1 d . . . . .
H51 H 1.2666 0.1207 0.0822 0.075 Uiso 1 1 calc R U . . .
C3 C 0.64156(19) -0.4963(2) 0.03812(15) 0.0901(9) Uani 1 1 d . . . . .
H3 H 0.5869 -0.5501 0.0330 0.108 Uiso 1 1 calc R U . . .
C35 C 0.95937(17) 0.13808(19) 0.26469(8) 0.0624(5) Uani 1 1 d . . . . .
C44 C 1.17587(19) 0.41245(17) 0.17417(10) 0.0656(5) Uani 1 1 d . U . . .
H44 H 1.1984 0.4201 0.1417 0.079 Uiso 1 1 calc R U . . .
C30 C 0.9338(2) -0.1933(2) 0.21036(10) 0.0806(7) Uani 1 1 d . . . . .
H30 H 0.8605 -0.2168 0.2097 0.097 Uiso 1 1 calc R U . . .
C5 C 0.75260(18) -0.38026(19) 0.09382(10) 0.0687(6) Uani 1 1 d . . . . .
H5 H 0.7716 -0.3554 0.1264 0.082 Uiso 1 1 calc R U . . .
C20 C 1.27736(17) -0.15777(19) 0.04528(9) 0.0641(5) Uani 1 1 d . . . . .
H20 H 1.2459 -0.1015 0.0251 0.077 Uiso 1 1 calc R U . . .
C29 C 1.0181(3) -0.2705(2) 0.21168(10) 0.0867(8) Uani 1 1 d . . . . .
H29 H 1.0015 -0.3457 0.2114 0.104 Uiso 1 1 calc R U . . .
C1 C 0.77725(19) -0.3764(2) 0.00607(10) 0.0740(6) Uani 1 1 d . . . . .
H1 H 0.8128 -0.3488 -0.0211 0.089 Uiso 1 1 calc R U . . .
C28 C 1.1260(2) -0.23662(18) 0.21341(9) 0.0736(6) Uani 1 1 d . . . . .
H28 H 1.1829 -0.2886 0.2148 0.088 Uiso 1 1 calc R U . . .
N2 N 0.8952(2) 0.1258(3) 0.29105(10) 0.1150(10) Uani 1 1 d . . . . .
C38 C 0.91850(19) 0.41381(19) 0.21941(10) 0.0709(6) Uani 1 1 d . . . . .
H38 H 0.9015 0.3971 0.1856 0.085 Uiso 1 1 calc R U . . .
C23 C 1.3722(2) -0.3250(2) 0.10430(12) 0.0844(8) Uani 1 1 d . . . . .
H23 H 1.4047 -0.3817 0.1239 0.101 Uiso 1 1 calc R U . . .
C21 C 1.3902(2) -0.1760(3) 0.04721(13) 0.0884(8) Uani 1 1 d . . . . .
H21 H 1.4345 -0.1316 0.0285 0.106 Uiso 1 1 calc R U . . .
C48 C 1.4902(2) 0.3070(2) 0.13003(10) 0.0790(7) Uani 1 1 d . . . . .
H48 H 1.5473 0.3535 0.1423 0.095 Uiso 1 1 calc R U . . .
C42 C 1.0296(2) 0.3858(2) 0.29589(9) 0.0743(6) Uani 1 1 d . . . . .
H42 H 1.0872 0.3497 0.3143 0.089 Uiso 1 1 calc R U . . .
C50 C 1.4176(2) 0.1776(2) 0.06925(9) 0.0771(7) Uani 1 1 d . . . . .
H50 H 1.4248 0.1367 0.0401 0.093 Uiso 1 1 calc R U . . .
C4 C 0.6699(2) -0.4583(2) 0.08516(13) 0.0883(8) Uani 1 1 d . . . . .
H4 H 0.6331 -0.4851 0.1121 0.106 Uiso 1 1 calc R U . . .
C39 C 0.8565(2) 0.4918(2) 0.24273(14) 0.0897(8) Uani 1 1 d . . . . .
H39 H 0.7975 0.5265 0.2247 0.108 Uiso 1 1 calc R U . . .
C40 C 0.8809(3) 0.5177(2) 0.29145(15) 0.0994(11) Uani 1 1 d . . . . .
H40 H 0.8392 0.5710 0.3068 0.119 Uiso 1 1 calc R U . . .
C2 C 0.6936(2) -0.4555(2) -0.00183(13) 0.0935(9) Uani 1 1 d . . . . .
H2 H 0.6732 -0.4805 -0.0343 0.112 Uiso 1 1 calc R U . . .
C49 C 1.5014(2) 0.2470(2) 0.08707(10) 0.0801(7) Uani 1 1 d . . . . .
H49 H 1.5655 0.2532 0.0701 0.096 Uiso 1 1 calc R U . . .
C22 C 1.4371(2) -0.2589(3) 0.07648(14) 0.0959(10) Uani 1 1 d . . . . .
H22 H 1.5132 -0.2706 0.0776 0.115 Uiso 1 1 calc R U . . .
C41 C 0.9672(3) 0.4659(3) 0.31875(12) 0.1013(10) Uani 1 1 d . . . . .
H41 H 0.9838 0.4843 0.3524 0.122 Uiso 1 1 calc R U . . .
O2 O 1.17132(19) 0.49450(14) 0.19599(9) 0.0996(6) Uani 1 1 d . U . . .
O1 O 1.00866(19) -0.48072(14) 0.06981(10) 0.1097(7) Uani 1 1 d . . . . .

loop_
_atom_site_aniso_label
_atom_site_aniso_U_11
_atom_site_aniso_U_22
_atom_site_aniso_U_33
_atom_site_aniso_U_23
_atom_site_aniso_U_13
_atom_site_aniso_U_12
C11 0.0431(8) 0.0340(8) 0.0434(8) -0.0018(6) -0.0035(6) -0.0052(6)
C8 0.0395(8) 0.0367(8) 0.0484(9) -0.0017(7) 0.0012(6) -0.0072(6)
C17 0.0402(8) 0.0353(8) 0.0488(9) -0.0036(7) -0.0007(6) -0.0095(6)
C52 0.0479(9) 0.0379(9) 0.0479(9) -0.0024(7) 0.0023(7) -0.0006(7)
C10 0.0428(8) 0.0343(8) 0.0406(8) -0.0026(6) 0.0010(6) -0.0063(6)
C16 0.0584(10) 0.0394(9) 0.0522(9) -0.0010(7) 0.0049(8) -0.0085(8)
C25 0.0427(8) 0.0335(8) 0.0546(9) 0.0002(7) -0.0038(7) -0.0065(7)
C18 0.0397(8) 0.0367(8) 0.0483(8) -0.0008(7) -0.0025(6) -0.0058(6)
C6 0.0383(8) 0.0320(8) 0.0716(11) -0.0037(7) -0.0004(7) -0.0057(6)
C43 0.0496(9) 0.0380(9) 0.0520(9) 0.0007(7) 0.0013(7) 0.0006(7)
C34 0.0435(8) 0.0474(10) 0.0474(9) -0.0024(7) 0.0014(7) -0.0042(7)
C45 0.0469(9) 0.0410(9) 0.0444(8) 0.0006(7) 0.0007(7) -0.0027(7)
C33 0.0467(9) 0.0393(9) 0.0434(8) 0.0010(7) -0.0030(7) -0.0041(7)
C31 0.0639(12) 0.0551(12) 0.0642(11) 0.0015(9) 0.0004(9) -0.0165(9)
C7 0.0420(8) 0.0346(8) 0.0500(9) 0.0008(7) -0.0017(7) -0.0090(7)
C9 0.0466(10) 0.0406(9) 0.0750(12) -0.0065(8) 0.0001(8) -0.0051(8)
C46 0.0537(10) 0.0434(9) 0.0484(9) 0.0039(7) 0.0057(7) -0.0034(7)
C36 0.0449(9) 0.0418(9) 0.0505(9) -0.0034(7) -0.0014(7) 0.0018(7)
C12 0.0532(10) 0.0429(10) 0.0617(11) -0.0033(8) 0.0080(8) -0.0022(8)
C32 0.0583(10) 0.0409(9) 0.0423(8) 0.0013(7) 0.0001(7) -0.0085(8)
C26 0.0547(11) 0.0366(10) 0.0986(16) -0.0028(10) -0.0179(10) -0.0062(8)
C13 0.0660(12) 0.0513(11) 0.0793(14) -0.0085(10) 0.0095(10) 0.0095(10)
C27 0.0746(13) 0.0422(10) 0.0559(10) 0.0015(8) 0.0041(9) 0.0002(9)
C37 0.0481(9) 0.0421(9) 0.0643(11) -0.0050(8) 0.0091(8) -0.0014(7)
C24 0.0510(10) 0.0492(11) 0.0779(13) -0.0094(9) -0.0109(9) 0.0025(8)
C15 0.0812(14) 0.0367(9) 0.0637(11) 0.0031(8) 0.0001(10) -0.0105(9)
C14 0.0853(15) 0.0347(10) 0.0759(13) -0.0056(9) -0.0060(11) 0.0049(9)
C19 0.0393(8) 0.0426(9) 0.0596(10) -0.0104(8) -0.0034(7) -0.0036(7)
N1 0.0567(12) 0.114(2) 0.139(2) -0.0467(17) -0.0230(12) 0.0226(12)
C47 0.0703(12) 0.0567(12) 0.0598(11) -0.0028(9) 0.0127(9) -0.0183(10)
C51 0.0626(12) 0.0685(13) 0.0567(11) -0.0097(9) 0.0087(9) -0.0121(10)
C3 0.0476(12) 0.0505(13) 0.171(3) -0.0112(16) 0.0009(15) -0.0197(10)
C35 0.0574(11) 0.0634(13) 0.0673(12) -0.0151(10) 0.0112(10) -0.0137(10)
C44 0.0707(13) 0.0405(11) 0.0863(15) 0.0010(10) 0.0118(11) 0.0054(9)
C30 0.0928(18) 0.0676(15) 0.0817(15) -0.0025(12) 0.0078(13) -0.0386(14)
C5 0.0637(12) 0.0580(12) 0.0849(15) 0.0029(11) 0.0097(11) -0.0211(10)
C20 0.0500(10) 0.0610(12) 0.0822(14) -0.0053(10) 0.0103(10) -0.0087(9)
C29 0.135(3) 0.0436(12) 0.0831(16) -0.0050(11) 0.0162(16) -0.0228(15)
C1 0.0646(13) 0.0749(15) 0.0815(15) -0.0199(12) 0.0002(11) -0.0254(11)
C28 0.1102(19) 0.0421(11) 0.0696(13) 0.0010(10) 0.0131(13) -0.0005(12)
N2 0.1091(19) 0.142(2) 0.1013(17) -0.0395(16) 0.0546(16) -0.0699(18)
C38 0.0634(12) 0.0596(13) 0.0890(16) -0.0045(11) 0.0018(11) 0.0114(10)
C23 0.0596(13) 0.0677(15) 0.120(2) -0.0209(14) -0.0297(13) 0.0163(12)
C21 0.0516(12) 0.0884(19) 0.128(2) -0.0204(17) 0.0258(14) -0.0122(13)
C48 0.0705(14) 0.0886(18) 0.0795(15) 0.0012(13) 0.0167(12) -0.0317(13)
C42 0.0772(14) 0.0789(16) 0.0677(13) -0.0156(12) 0.0117(11) 0.0019(12)
C50 0.0768(15) 0.0966(18) 0.0604(12) -0.0110(12) 0.0209(11) -0.0087(13)
C4 0.0648(14) 0.0659(15) 0.136(2) 0.0087(16) 0.0178(15) -0.0282(12)
C39 0.0730(16) 0.0664(16) 0.133(3) 0.0030(16) 0.0322(16) 0.0202(12)
C40 0.104(2) 0.0626(15) 0.141(3) -0.0102(17) 0.070(2) 0.0087(15)
C2 0.0707(15) 0.0805(18) 0.126(2) -0.0416(17) -0.0143(15) -0.0219(14)
C49 0.0697(14) 0.1002(19) 0.0738(14) 0.0063(13) 0.0281(11) -0.0148(13)
C22 0.0407(11) 0.090(2) 0.157(3) -0.0376(19) 0.0037(14) -0.0005(12)
C41 0.122(3) 0.100(2) 0.0874(19) -0.0355(17) 0.0426(18) -0.009(2)
O2 0.1193(16) 0.0439(9) 0.1372(17) 0.0008(10) 0.0203(13) -0.0007(9)
O1 0.1162(16) 0.0371(9) 0.174(2) 0.0095(11) 0.0008(14) -0.0121(9)

loop_
_atom_type_symbol
_atom_type_description
_atom_type_scat_dispersion_real
_atom_type_scat_dispersion_imag
_atom_type_scat_source
C C 0.0181 0.0091 'International Tables Vol C Tables 4.2.6.8 and 6.1.1.4'
H H 0.0000 0.0000 'International Tables Vol C Tables 4.2.6.8 and 6.1.1.4'
N N 0.0311 0.0180 'International Tables Vol C Tables 4.2.6.8 and 6.1.1.4'
O O 0.0492 0.0322 'International Tables Vol C Tables 4.2.6.8 and 6.1.1.4'

loop_
_geom_angle_atom_site_label_1
_geom_angle_atom_site_label_2
_geom_angle_atom_site_label_3
_geom_angle
_geom_angle_site_symmetry_1
_geom_angle_site_symmetry_3
_geom_angle_publ_flag
C12 C11 C16 118.27(16) . . ?
C12 C11 C10 121.81(15) . . ?
C16 C11 C10 119.88(15) . . ?
C7 C8 C10 121.51(15) . . ?
C7 C8 C9 118.43(14) . . ?
C10 C8 C9 119.96(15) . . ?
C10 C17 C18 123.37(14) . . ?
C45 C52 C33 123.20(16) . . ?
C17 C10 C8 117.02(15) . . ?
C17 C10 C11 119.76(14) . . ?
C8 C10 C11 123.22(15) . . ?
C15 C16 C11 120.83(18) . . ?
C7 C25 C18 120.22(15) . . ?
C7 C25 C26 120.39(15) . . ?
C18 C25 C26 119.22(15) . . ?
C17 C18 C25 118.52(15) . . ?
C17 C18 C19 118.78(14) . . ?
C25 C18 C19 122.69(15) . . ?
C1 C6 C5 119.29(18) . . ?
C1 C6 C7 120.57(18) . . ?
C5 C6 C7 120.13(17) . . ?
C36 C43 C45 120.08(16) . . ?
C36 C43 C44 121.23(17) . . ?
C45 C43 C44 118.63(17) . . ?
C36 C34 C33 121.99(16) . . ?
C36 C34 C35 117.59(17) . . ?
C33 C34 C35 120.41(17) . . ?
C52 C45 C43 118.78(16) . . ?
C52 C45 C46 117.80(16) . . ?
C43 C45 C46 123.34(16) . . ?
C52 C33 C34 116.91(15) . . ?
C52 C33 C32 118.60(16) . . ?
C34 C33 C32 124.48(16) . . ?
C30 C31 C32 120.0(2) . . ?
C25 C7 C8 119.27(14) . . ?
C25 C7 C6 121.57(15) . . ?
C8 C7 C6 119.09(15) . . ?
N1 C9 C8 172.8(3) . . ?
C51 C46 C47 118.02(18) . . ?
C51 C46 C45 120.53(17) . . ?
C47 C46 C45 121.12(17) . . ?
C34 C36 C43 118.85(16) . . ?
C34 C36 C37 118.73(16) . . ?
C43 C36 C37 122.41(16) . . ?
C13 C12 C11 120.49(18) . . ?
C31 C32 C27 118.19(18) . . ?
C31 C32 C33 122.19(18) . . ?
C27 C32 C33 119.46(17) . . ?
O1 C26 C25 133.0(2) . . ?
C14 C13 C12 120.5(2) . . ?
C28 C27 C32 121.3(2) . . ?
C42 C37 C38 119.2(2) . . ?
C42 C37 C36 120.49(19) . . ?
C38 C37 C36 120.25(18) . . ?
C19 C24 C23 119.4(2) . . ?
C14 C15 C16 120.32(19) . . ?
C15 C14 C13 119.54(19) . . ?
C24 C19 C20 119.25(18) . . ?
C24 C19 C18 122.11(17) . . ?
C20 C19 C18 118.62(17) . . ?
C48 C47 C46 120.5(2) . . ?
C50 C51 C46 121.1(2) . . ?
C4 C3 C2 119.8(2) . . ?
N2 C35 C34 176.8(3) . . ?
O2 C44 C43 131.5(2) . . ?
C29 C30 C31 120.6(2) . . ?
C6 C5 C4 119.9(2) . . ?
C21 C20 C19 120.2(2) . . ?
C28 C29 C30 120.1(2) . . ?
C6 C1 C2 119.9(2) . . ?
C29 C28 C27 119.8(2) . . ?
C37 C38 C39 120.6(3) . . ?
C22 C23 C24 120.6(3) . . ?
C22 C21 C20 120.4(3) . . ?
C49 C48 C47 120.5(2) . . ?
C37 C42 C41 119.5(3) . . ?
C49 C50 C51 120.2(2) . . ?
C3 C4 C5 121.0(3) . . ?
C40 C39 C38 120.4(3) . . ?
C39 C40 C41 120.3(2) . . ?
C3 C2 C1 120.0(3) . . ?
C48 C49 C50 119.7(2) . . ?
C21 C22 C23 120.2(2) . . ?
C40 C41 C42 120.0(3) . . ?

loop_
_geom_bond_atom_site_label_1
_geom_bond_atom_site_label_2
_geom_bond_distance
_geom_bond_site_symmetry_2
_geom_bond_publ_flag
C11 C12 1.387(2) . ?
C11 C16 1.393(2) . ?
C11 C10 1.483(2) . ?
C8 C7 1.404(2) . ?
C8 C10 1.413(2) . ?
C8 C9 1.449(2) . ?
C17 C10 1.387(2) . ?
C17 C18 1.389(2) . ?
C52 C45 1.386(2) . ?
C52 C33 1.390(2) . ?
C16 C15 1.378(3) . ?
C25 C7 1.399(2) . ?
C25 C18 1.409(2) . ?
C25 C26 1.485(3) . ?
C18 C19 1.483(2) . ?
C6 C1 1.375(3) . ?
C6 C5 1.380(3) . ?
C6 C7 1.495(2) . ?
C43 C36 1.404(2) . ?
C43 C45 1.408(2) . ?
C43 C44 1.486(3) . ?
C34 C36 1.403(2) . ?
C34 C33 1.406(2) . ?
C34 C35 1.453(3) . ?
C45 C46 1.488(2) . ?
C33 C32 1.484(2) . ?
C31 C30 1.386(3) . ?
C31 C32 1.392(3) . ?
C9 N1 1.088(3) . ?
C46 C51 1.386(3) . ?
C46 C47 1.389(3) . ?
C36 C37 1.498(2) . ?
C12 C13 1.382(3) . ?
C32 C27 1.396(3) . ?
C26 O1 1.128(3) . ?
C13 C14 1.378(3) . ?
C27 C28 1.381(3) . ?
C37 C42 1.377(3) . ?
C37 C38 1.379(3) . ?
C24 C19 1.389(3) . ?
C24 C23 1.393(3) . ?
C15 C14 1.373(3) . ?
C19 C20 1.399(3) . ?
C47 C48 1.383(3) . ?
C51 C50 1.378(3) . ?
C3 C4 1.353(4) . ?
C3 C2 1.368(4) . ?
C35 N2 1.095(3) . ?
C44 O2 1.152(3) . ?
C30 C29 1.381(4) . ?
C5 C4 1.381(3) . ?
C20 C21 1.380(3) . ?
C29 C28 1.366(4) . ?
C1 C2 1.396(3) . ?
C38 C39 1.380(3) . ?
C23 C22 1.375(4) . ?
C21 C22 1.365(4) . ?
C48 C49 1.369(4) . ?
C42 C41 1.395(4) . ?
C50 C49 1.372(4) . ?
C39 C40 1.345(5) . ?
C40 C41 1.377(5) . ?
